data_4069560
loop_
_publ_author_name
'Yakubovich, Shiri'
'Gostevskii, Boris'
'Kalikhman, Inna'
'Kost, Daniel'

_publ_section_title
;
 Regioselective Intramolecular Chloride Displacement Leading to Five- or
 Six-Membered Chelate-Ring Closure and Pentacoordinate Silicon Complexes:
 A Facile Wawzonek Rearrangement&#x2020;
;
_journal_issue 14
_journal_name_full Organometallics
_journal_page_first 4126
_journal_paper_doi 10.1021/om9002818
_journal_volume 28
_journal_year 2009
_chemical_formula_sum 'C17 H25 Cl N2 O Si'
_chemical_formula_weight 336.94
_chemical_name_common 10i
_chemical_name_systematic
; 
 [N-Benzimidato(cycloheptylideneammoniummethyl)-O,C]chlorodimethylsilicate 
;
_space_group_IT_number 14
_symmetry_cell_setting monoclinic
_symmetry_space_group_name_Hall '-P 2ybc'
_symmetry_space_group_name_H-M 'P 1 21/c 1'
_atom_sites_solution_hydrogens geom
_atom_sites_solution_primary direct
_atom_sites_solution_secondary difmap
_audit_creation_method SHELXL-97
_cell_angle_alpha 90.00
_cell_angle_beta 103.430(5)
_cell_angle_gamma 90.00
_cell_formula_units_Z 4
_cell_length_a 9.372(3)
_cell_length_b 9.856(3)
_cell_length_c 19.824(6)
_cell_measurement_reflns_used 3017
_cell_measurement_temperature 200(2)
_cell_measurement_theta_max 25.08
_cell_measurement_theta_min 2.32
_cell_volume 1781.1(10)
_computing_cell_refinement 'Bruker SMART'
_computing_data_collection 'Bruker SMART'
_computing_data_reduction 'Bruker SAINT'
_computing_molecular_graphics 'Bruker SHELXTL'
_computing_publication_material 'Bruker SHELXTL'
_computing_structure_refinement 'SHELXL-97 (Sheldrick, 1997)'
_computing_structure_solution 'SHELXS-97 (Sheldrick, 1990)'
_diffrn_ambient_temperature 200(2)
_diffrn_measured_fraction_theta_full 0.996
_diffrn_measured_fraction_theta_max 0.996
_diffrn_measurement_device_type 'CCD area detector'
_diffrn_measurement_method 'phi and omega scans'
_diffrn_radiation_monochromator graphite
_diffrn_radiation_source 'fine-focus sealed tube'
_diffrn_radiation_type MoK\a
_diffrn_radiation_wavelength 0.71073
_diffrn_reflns_av_R_equivalents 0.0459
_diffrn_reflns_av_sigmaI/netI 0.0474
_diffrn_reflns_limit_h_max 11
_diffrn_reflns_limit_h_min -10
_diffrn_reflns_limit_k_max 11
_diffrn_reflns_limit_k_min -10
_diffrn_reflns_limit_l_max 22
_diffrn_reflns_limit_l_min -23
_diffrn_reflns_number 8931
_diffrn_reflns_theta_full 25.09
_diffrn_reflns_theta_max 25.09
_diffrn_reflns_theta_min 2.11
_exptl_absorpt_coefficient_mu 0.285
_exptl_absorpt_correction_T_max 0.917
_exptl_absorpt_correction_T_min 0.900
_exptl_absorpt_correction_type none
_exptl_crystal_colour white
_exptl_crystal_density_diffrn 1.257
_exptl_crystal_density_meas 1.257
_exptl_crystal_density_method 'not measured'
_exptl_crystal_description cube
_exptl_crystal_F_000 752
_exptl_crystal_size_max 0.25
_exptl_crystal_size_mid 0.25
_exptl_crystal_size_min 0.25
_refine_diff_density_max 0.368
_refine_diff_density_min -0.239
_refine_diff_density_rms 0.073
_refine_ls_extinction_method none
_refine_ls_goodness_of_fit_ref 1.030
_refine_ls_hydrogen_treatment constr
_refine_ls_matrix_type full
_refine_ls_number_parameters 201
_refine_ls_number_reflns 3157
_refine_ls_number_restraints 0
_refine_ls_restrained_S_all 1.030
_refine_ls_R_factor_all 0.0624
_refine_ls_R_factor_gt 0.0436
_refine_ls_shift/su_max 0.027
_refine_ls_shift/su_mean 0.002
_refine_ls_structure_factor_coef Fsqd
_refine_ls_weighting_details 'calc w=1/[\s^2^(Fo^2^)+(0.0625P)^2^+0.4639P] where P=(Fo^2^+2Fc^2^)/3'
_refine_ls_weighting_scheme calc
_refine_ls_wR_factor_gt 0.1046
_refine_ls_wR_factor_ref 0.1166
_reflns_number_gt 2397
_reflns_number_total 3157
_reflns_threshold_expression >2sigma(I)
_cod_data_source_file om9002818_si_002.cif
_cod_data_source_block 10i
_cod_depositor_comments
;
The following automatic conversions were performed:

'_symmetry_cell_setting' value 'Monoclinic' changed to 'monoclinic'
according to /home/saulius/struct/CIF-dictionaries/cif_core.dic
dictionary named 'cif_core.dic' version 2.4.2 from 2011-04-26.

Automatic conversion script
Id: cif_fix_values 1715 2011-07-08 13:25:40Z adriana 
;
_cod_original_cell_volume 1781.0(9)
_cod_original_sg_symbol_H-M P2(1)/c
_cod_database_code 4069560

loop_
_symmetry_equiv_pos_as_xyz
'x, y, z'
'-x, y+1/2, -z+1/2'
'-x, -y, -z'
'x, -y-1/2, z-1/2'

loop_
_atom_site_label
_atom_site_type_symbol
_atom_site_fract_x
_atom_site_fract_y
_atom_site_fract_z
_atom_site_U_iso_or_equiv
_atom_site_adp_type
_atom_site_occupancy
_atom_site_symmetry_multiplicity
_atom_site_calc_flag
_atom_site_refinement_flags
Si1 Si 0.75437(7) 0.13677(6) 1.00092(3) 0.02711(18) Uani 1 1 d .
Cl1 Cl 0.76347(8) -0.03697(6) 0.91770(3) 0.0457(2) Uani 1 1 d .
N2 N 0.84110(19) 0.38082(17) 0.95339(8) 0.0260(4) Uani 1 1 d .
O1 O 0.76888(19) 0.27497(15) 1.06715(8) 0.0380(4) Uani 1 1 d .
N1 N 0.8500(2) 0.46110(17) 1.01287(9) 0.0296(4) Uani 1 1 d .
C1 C 0.8292(2) 0.4807(2) 1.12853(11) 0.0292(5) Uani 1 1 d .
C2 C 0.8926(2) 0.2384(2) 0.96462(11) 0.0268(5) Uani 1 1 d .
H2A H 0.9878 0.2360 0.9969 0.032 Uiso 1 1 calc R
H2B H 0.9025 0.1991 0.9211 0.032 Uiso 1 1 calc R
C3 C 0.7980(2) 0.4379(2) 0.89300(11) 0.0285(5) Uani 1 1 d .
C4 C 0.8717(3) 0.4176(2) 1.19256(11) 0.0360(6) Uani 1 1 d .
H4 H 0.8906 0.3249 1.1948 0.043 Uiso 1 1 calc R
C5 C 0.8010(3) 0.6194(2) 1.12597(12) 0.0355(5) Uani 1 1 d .
H5 H 0.7735 0.6631 1.0833 0.043 Uiso 1 1 calc R
C6 C 0.8143(2) 0.3991(2) 1.06417(10) 0.0273(5) Uani 1 1 d .
C7 C 0.8861(3) 0.4911(3) 1.25299(12) 0.0437(6) Uani 1 1 d .
H7 H 0.9164 0.4485 1.2958 0.052 Uiso 1 1 calc R
C8 C 0.7876(3) 0.3542(2) 0.82861(10) 0.0328(5) Uani 1 1 d .
H8A H 0.7433 0.2676 0.8351 0.039 Uiso 1 1 calc R
H8B H 0.8862 0.3361 0.8234 0.039 Uiso 1 1 calc R
C9 C 0.7576(3) 0.5854(2) 0.88806(12) 0.0367(6) Uani 1 1 d .
H9A H 0.8011 0.6281 0.8535 0.044 Uiso 1 1 calc R
H9B H 0.7983 0.6286 0.9323 0.044 Uiso 1 1 calc R
C10 C 0.8551(3) 0.6289(3) 1.24971(12) 0.0449(7) Uani 1 1 d .
H10 H 0.8626 0.6784 1.2903 0.054 Uiso 1 1 calc R
C11 C 0.7001(3) 0.4175(3) 0.76168(11) 0.0425(6) Uani 1 1 d .
H11A H 0.7498 0.4995 0.7527 0.051 Uiso 1 1 calc R
H11B H 0.6998 0.3550 0.7238 0.051 Uiso 1 1 calc R
C12 C 0.8139(3) 0.0118(2) 1.07213(11) 0.0383(6) Uani 1 1 d .
H12A H 0.7790 0.0398 1.1118 0.057 Uiso 1 1 calc R
H12B H 0.9190 0.0070 1.0843 0.057 Uiso 1 1 calc R
H12C H 0.7742 -0.0758 1.0570 0.057 Uiso 1 1 calc R
C13 C 0.8136(3) 0.6924(3) 1.18659(13) 0.0454(6) Uani 1 1 d .
H13 H 0.7939 0.7850 1.1846 0.054 Uiso 1 1 calc R
C14 C 0.5576(3) 0.1733(3) 0.96245(13) 0.0459(6) Uani 1 1 d .
H14A H 0.5186 0.1058 0.9283 0.069 Uiso 1 1 calc R
H14B H 0.5486 0.2612 0.9410 0.069 Uiso 1 1 calc R
H14C H 0.5040 0.1719 0.9982 0.069 Uiso 1 1 calc R
C15 C 0.5916(3) 0.6083(3) 0.86858(14) 0.0488(7) Uani 1 1 d .
H15A H 0.5457 0.5447 0.8943 0.059 Uiso 1 1 calc R
H15B H 0.5712 0.6991 0.8827 0.059 Uiso 1 1 calc R
C16 C 0.5230(3) 0.5919(3) 0.79207(15) 0.0565(7) Uani 1 1 d .
H16A H 0.5646 0.6598 0.7668 0.068 Uiso 1 1 calc R
H16B H 0.4188 0.6104 0.7844 0.068 Uiso 1 1 calc R
C17 C 0.5428(3) 0.4527(3) 0.76172(15) 0.0564(8) Uani 1 1 d .
H17A H 0.5048 0.3842 0.7880 0.068 Uiso 1 1 calc R
H17B H 0.4846 0.4493 0.7144 0.068 Uiso 1 1 calc R

loop_
_atom_site_aniso_label
_atom_site_aniso_U_11
_atom_site_aniso_U_22
_atom_site_aniso_U_33
_atom_site_aniso_U_23
_atom_site_aniso_U_13
_atom_site_aniso_U_12
Si1 0.0276(3) 0.0222(3) 0.0306(3) 0.0010(2) 0.0047(2) -0.0022(3)
Cl1 0.0604(4) 0.0351(4) 0.0420(3) -0.0123(3) 0.0127(3) -0.0111(3)
N2 0.0265(10) 0.0226(10) 0.0294(9) -0.0011(7) 0.0074(8) -0.0036(7)
O1 0.0529(11) 0.0259(9) 0.0405(8) -0.0050(7) 0.0218(8) -0.0114(8)
N1 0.0343(11) 0.0227(10) 0.0323(9) -0.0042(7) 0.0085(8) -0.0022(8)
C1 0.0245(11) 0.0279(13) 0.0360(12) -0.0046(9) 0.0088(9) -0.0029(9)
C2 0.0256(11) 0.0240(12) 0.0303(10) 0.0000(9) 0.0056(9) 0.0016(9)
C3 0.0252(12) 0.0242(12) 0.0362(12) 0.0013(9) 0.0075(9) -0.0057(9)
C4 0.0415(14) 0.0283(13) 0.0392(12) -0.0022(10) 0.0112(11) -0.0023(11)
C5 0.0387(14) 0.0293(13) 0.0390(12) -0.0013(10) 0.0103(11) 0.0013(11)
C6 0.0237(11) 0.0253(12) 0.0328(11) -0.0020(9) 0.0065(9) -0.0002(9)
C7 0.0529(17) 0.0466(16) 0.0326(12) -0.0023(11) 0.0121(12) -0.0082(13)
C8 0.0352(13) 0.0302(13) 0.0328(11) 0.0003(9) 0.0077(10) -0.0011(10)
C9 0.0452(15) 0.0236(13) 0.0393(12) 0.0018(10) 0.0055(11) -0.0047(11)
C10 0.0564(17) 0.0424(16) 0.0411(13) -0.0185(12) 0.0218(12) -0.0132(13)
C11 0.0568(17) 0.0393(14) 0.0299(12) 0.0038(10) 0.0069(11) -0.0006(12)
C12 0.0433(15) 0.0338(14) 0.0360(12) 0.0028(10) 0.0056(11) -0.0013(11)
C13 0.0586(18) 0.0295(14) 0.0540(15) -0.0107(12) 0.0249(13) -0.0025(12)
C14 0.0322(14) 0.0462(16) 0.0568(15) 0.0060(13) 0.0051(12) -0.0007(12)
C15 0.0505(17) 0.0304(14) 0.0695(17) 0.0029(12) 0.0217(14) 0.0081(12)
C16 0.0386(16) 0.0450(17) 0.0774(19) 0.0064(15) -0.0038(14) 0.0067(13)
C17 0.0508(18) 0.0494(18) 0.0572(17) -0.0024(13) -0.0118(14) 0.0032(14)

loop_
_atom_type_symbol
_atom_type_description
_atom_type_scat_dispersion_real
_atom_type_scat_dispersion_imag
_atom_type_scat_source
C C 0.0033 0.0016 'International Tables Vol C Tables 4.2.6.8 and 6.1.1.4'
H H 0.0000 0.0000 'International Tables Vol C Tables 4.2.6.8 and 6.1.1.4'
N N 0.0061 0.0033 'International Tables Vol C Tables 4.2.6.8 and 6.1.1.4'
O O 0.0106 0.0060 'International Tables Vol C Tables 4.2.6.8 and 6.1.1.4'
Si Si 0.0817 0.0704 'International Tables Vol C Tables 4.2.6.8 and 6.1.1.4'
Cl Cl 0.1484 0.1585 'International Tables Vol C Tables 4.2.6.8 and 6.1.1.4'

loop_
_geom_angle_atom_site_label_1
_geom_angle_atom_site_label_2
_geom_angle_atom_site_label_3
_geom_angle
C12 Si1 C14 122.26(12)
C12 Si1 O1 89.38(9)
C14 Si1 O1 92.87(10)
C12 Si1 C2 121.65(11)
C14 Si1 C2 116.07(11)
O1 Si1 C2 86.41(8)
C12 Si1 Cl1 89.84(8)
C14 Si1 Cl1 92.68(9)
O1 Si1 Cl1 173.88(6)
C2 Si1 Cl1 88.84(7)
C3 N2 N1 118.31(18)
C3 N2 C2 124.63(17)
N1 N2 C2 116.90(16)
C6 O1 Si1 128.50(13)
C6 N1 N2 114.64(17)
C4 C1 C5 119.1(2)
C4 C1 C6 119.5(2)
C5 C1 C6 121.41(19)
N2 C2 Si1 109.15(13)
N2 C2 H2A 109.8
Si1 C2 H2A 109.8
N2 C2 H2B 109.8
Si1 C2 H2B 109.8
H2A C2 H2B 108.3
N2 C3 C9 119.97(19)
N2 C3 C8 119.32(19)
C9 C3 C8 120.71(18)
C7 C4 C1 120.6(2)
C7 C4 H4 119.7
C1 C4 H4 119.7
C13 C5 C1 120.2(2)
C13 C5 H5 119.9
C1 C5 H5 119.9
N1 C6 O1 128.77(19)
N1 C6 C1 115.38(19)
O1 C6 C1 115.85(17)
C4 C7 C10 119.8(2)
C4 C7 H7 120.1
C10 C7 H7 120.1
C3 C8 C11 115.51(19)
C3 C8 H8A 108.4
C11 C8 H8A 108.4
C3 C8 H8B 108.4
C11 C8 H8B 108.4
H8A C8 H8B 107.5
C3 C9 C15 112.7(2)
C3 C9 H9A 109.1
C15 C9 H9A 109.1
C3 C9 H9B 109.1
C15 C9 H9B 109.1
H9A C9 H9B 107.8
C13 C10 C7 120.1(2)
C13 C10 H10 120.0
C7 C10 H10 120.0
C17 C11 C8 114.9(2)
C17 C11 H11A 108.5
C8 C11 H11A 108.5
C17 C11 H11B 108.5
C8 C11 H11B 108.5
H11A C11 H11B 107.5
Si1 C12 H12A 109.5
Si1 C12 H12B 109.5
H12A C12 H12B 109.5
Si1 C12 H12C 109.5
H12A C12 H12C 109.5
H12B C12 H12C 109.5
C10 C13 C5 120.3(2)
C10 C13 H13 119.8
C5 C13 H13 119.8
Si1 C14 H14A 109.5
Si1 C14 H14B 109.5
H14A C14 H14B 109.5
Si1 C14 H14C 109.5
H14A C14 H14C 109.5
H14B C14 H14C 109.5
C16 C15 C9 114.1(2)
C16 C15 H15A 108.7
C9 C15 H15A 108.7
C16 C15 H15B 108.7
C9 C15 H15B 108.7
H15A C15 H15B 107.6
C15 C16 C17 115.4(2)
C15 C16 H16A 108.4
C17 C16 H16A 108.4
C15 C16 H16B 108.4
C17 C16 H16B 108.4
H16A C16 H16B 107.5
C11 C17 C16 114.4(2)
C11 C17 H17A 108.7
C16 C17 H17A 108.7
C11 C17 H17B 108.7
C16 C17 H17B 108.7
H17A C17 H17B 107.6

loop_
_geom_bond_atom_site_label_1
_geom_bond_atom_site_label_2
_geom_bond_distance
Si1 C12 1.859(2)
Si1 C14 1.860(3)
Si1 O1 1.8748(16)
Si1 C2 1.906(2)
Si1 Cl1 2.3930(9)
N2 C3 1.299(3)
N2 N1 1.406(2)
N2 C2 1.484(3)
O1 C6 1.301(3)
N1 C6 1.295(3)
C1 C4 1.386(3)
C1 C5 1.391(3)
C1 C6 1.487(3)
C2 H2A 0.9700
C2 H2B 0.9700
C3 C9 1.499(3)
C3 C8 1.504(3)
C4 C7 1.379(3)
C4 H4 0.9300
C5 C13 1.382(3)
C5 H5 0.9300
C7 C10 1.387(4)
C7 H7 0.9300
C8 C11 1.522(3)
C8 H8A 0.9700
C8 H8B 0.9700
C9 C15 1.530(4)
C9 H9A 0.9700
C9 H9B 0.9700
C10 C13 1.372(4)
C10 H10 0.9300
C11 C17 1.515(4)
C11 H11A 0.9700
C11 H11B 0.9700
C12 H12A 0.9600
C12 H12B 0.9600
C12 H12C 0.9600
C13 H13 0.9300
C14 H14A 0.9600
C14 H14B 0.9600
C14 H14C 0.9600
C15 C16 1.512(4)
C15 H15A 0.9700
C15 H15B 0.9700
C16 C17 1.527(4)
C16 H16A 0.9700
C16 H16B 0.9700
C17 H17A 0.9700
C17 H17B 0.9700
